data_4100063
_journal_name_full 'Journal of the American Chemical Society'
_journal_paper_doi 10.1021/ja043527a
_journal_year 2005
_chemical_formula_moiety 'C24 H36 Cs N3 O9 Ni S10 '
_chemical_formula_sum 'C24 H36 Cs N3 Ni O9 S10'
_chemical_formula_weight 1022.77
_chemical_melting_point ?
_space_group_IT_number 2
_symmetry_cell_setting triclinic
_symmetry_Int_Tables_number 2
_symmetry_space_group_name_Hall '-P 1'
_symmetry_space_group_name_H-M 'P -1'
_cell_angle_alpha 84.430(6)
_cell_angle_beta 86.974(6)
_cell_angle_gamma 80.520(9)
_cell_formula_units_Z 2
_cell_length_a 10.810(2)
_cell_length_b 12.929(3)
_cell_length_c 13.526(3)
_cell_measurement_temperature 180.1
_cell_volume 1854.5(6)
_cod_depositor_comments
;
The following automatic conversions were performed:
'_symmetry_cell_setting' value 'Triclinic' changed to 'triclinic'
according to '/home/saulius/struct/CIF-dictionaries/cif_core.dic'
dictionary named 'cif_core.dic' version 2.4.1 from 2010-06-29.

Automatic conversion script
Id: cif_fix_enum 1527 2010-12-29 10:47:43Z saulius 
;
_cod_original_formula_sum 'C24 H36 Cs N3 O9 Ni S10 '
_cod_database_code 4100063

loop_
_symmetry_equiv_pos_as_xyz
x,y,z
-x,-y,-z

loop_
_atom_site_label
_atom_site_type_symbol
_atom_site_fract_x
_atom_site_fract_y
_atom_site_fract_z
_atom_site_U_iso_or_equiv
_atom_site_adp_type
_atom_site_occupancy
_atom_site_symmetry_multiplicity
_atom_site_calc_flag
_atom_site_refinement_flags
_atom_site_disorder_assembly
_atom_site_disorder_group
Cs1 Cs 0.04982(2) 0.17806(2) -0.02385(2) 0.03395(6) Uani 1.00 1 d . . .
Ni1 Ni 0.34323(4) 0.03946(4) 0.42253(3) 0.0297(1) Uani 1.00 1 d . . .
S1 S 0.17541(9) -0.00108(8) 0.50030(7) 0.0350(2) Uani 1.00 1 d . . .
S2 S 0.0898(1) -0.21301(8) 0.55228(8) 0.0379(3) Uani 1.00 1 d . . .
S3 S 0.1216(1) -0.44648(9) 0.55752(8) 0.0468(3) Uani 1.00 1 d . . .
S4 S 0.31765(9) -0.32583(8) 0.46576(7) 0.0345(2) Uani 1.00 1 d . . .
S5 S 0.42044(9) -0.12309(8) 0.40222(7) 0.0323(2) Uani 1.00 1 d . . .
S6 S 0.50471(9) 0.08171(8) 0.33630(7) 0.0352(2) Uani 1.00 1 d . . .
S7 S 0.58874(9) 0.29501(8) 0.28620(7) 0.0344(2) Uani 1.00 1 d . . .
S8 S 0.5593(1) 0.52731(9) 0.2897(1) 0.0517(3) Uani 1.00 1 d . . .
S9 S 0.37566(9) 0.40255(8) 0.39456(8) 0.0363(3) Uani 1.00 1 d . . .
S10 S 0.27132(9) 0.20027(8) 0.45214(7) 0.0354(2) Uani 1.00 1 d . . .
O1 O 0.1382(3) 0.3349(2) 0.1248(2) 0.0407(8) Uani 1.00 1 d . . .
O2 O -0.1277(3) 0.3556(2) 0.0946(2) 0.0406(8) Uani 1.00 1 d . . .
O3 O -0.2210(3) 0.3284(2) -0.0966(2) 0.0411(8) Uani 1.00 1 d . . .
O4 O -0.0044(3) 0.3297(3) -0.2305(2) 0.0447(8) Uani 1.00 1 d . . .
O5 O 0.2395(3) 0.2121(2) -0.2026(2) 0.0408(8) Uani 1.00 1 d . . .
O6 O 0.3239(3) 0.2410(2) -0.0082(2) 0.0391(8) Uani 1.00 1 d . . .
O7 O -0.0552(3) 0.0213(2) 0.1730(2) 0.0417(8) Uani 1.00 1 d . . .
O8 O -0.2566(3) 0.0307(3) 0.0481(2) 0.0490(9) Uani 1.00 1 d . . .
O9 O -0.2033(3) -0.0288(3) -0.1469(2) 0.0460(8) Uani 1.00 1 d . . .
C1 C 0.1995(4) -0.1364(3) 0.4999(3) 0.0314(9) Uani 1.00 1 d . . .
C2 C 0.1739(4) -0.3345(3) 0.5279(3) 0.035(1) Uani 1.00 1 d . . .
C3 C 0.3054(4) -0.1891(3) 0.4586(3) 0.0310(9) Uani 1.00 1 d . . .
C4 C 0.4846(3) 0.2155(3) 0.3447(3) 0.0313(9) Uani 1.00 1 d . . .
C5 C 0.5104(4) 0.4141(3) 0.3220(3) 0.035(1) Uani 1.00 1 d . . .
C6 C 0.3854(3) 0.2662(3) 0.3951(3) 0.0309(9) Uani 1.00 1 d . . .
C7 C 0.0457(4) 0.3333(4) 0.2025(3) 0.049(1) Uani 1.00 1 d . . .
C8 C -0.0738(4) 0.4030(4) 0.1691(4) 0.052(1) Uani 1.00 1 d . . .
C9 C -0.2257(4) 0.4286(3) 0.0495(3) 0.045(1) Uani 1.00 1 d . . .
C10 C -0.2955(4) 0.3732(4) -0.0169(4) 0.046(1) Uani 1.00 1 d . . .
C11 C -0.2106(5) 0.4045(4) -0.1783(3) 0.047(1) Uani 1.00 1 d . . .
C12 C -0.1287(4) 0.3554(4) -0.2595(3) 0.050(1) Uani 1.00 1 d . . .
C13 C 0.0800(4) 0.2962(4) -0.3103(3) 0.046(1) Uani 1.00 1 d . . .
C14 C 0.2110(4) 0.2930(4) -0.2811(3) 0.045(1) Uani 1.00 1 d . . .
C15 C 0.3658(4) 0.1988(4) -0.1747(3) 0.043(1) Uani 1.00 1 d . . .
C16 C 0.3876(4) 0.2695(4) -0.0983(3) 0.040(1) Uani 1.00 1 d . . .
C17 C 0.3518(4) 0.2961(4) 0.0714(3) 0.043(1) Uani 1.00 1 d . . .
C18 C 0.2585(4) 0.2850(3) 0.1565(3) 0.041(1) Uani 1.00 1 d . . .
C19 C -0.1810(4) 0.0482(4) 0.2079(3) 0.044(1) Uani 1.00 1 d . . .
C20 C -0.2605(4) 0.0954(4) 0.1248(3) 0.046(1) Uani 1.00 1 d . . .
C21 C -0.3354(4) 0.0749(4) -0.0295(3) 0.044(1) Uani 1.00 1 d . . .
C22 C -0.3283(4) 0.0023(4) -0.1089(3) 0.048(1) Uani 1.00 1 d . . .
C23 C -0.1545(4) 0.0488(3) -0.2130(3) 0.042(1) Uani 1.00 1 d . . .
C24 C -0.0291(4) 0.0032(4) -0.2526(3) 0.041(1) Uani 1.00 1 d . . .
H1 H -0.3277(4) 0.3181(4) 0.0226(4) 0.054(2) Uiso 1.00 1 c . . .
H2 H -0.3630(4) 0.4222(4) -0.0443(4) 0.054(2) Uiso 1.00 1 c . . .
H3 H -0.1909(4) 0.4829(3) 0.0109(3) 0.052(2) Uiso 1.00 1 c . . .
H4 H -0.2815(4) 0.4582(3) 0.0996(3) 0.052(2) Uiso 1.00 1 c . . .
H5 H -0.1317(4) 0.4127(4) 0.2241(4) 0.063(2) Uiso 1.00 1 c . . .
H6 H -0.0544(4) 0.4693(4) 0.1422(4) 0.063(2) Uiso 1.00 1 c . . .
H7 H 0.0742(4) 0.3573(4) 0.2601(3) 0.060(2) Uiso 1.00 1 c . . .
H8 H 0.0292(4) 0.2635(4) 0.2173(3) 0.060(2) Uiso 1.00 1 c . . .
H9 H 0.2566(4) 0.2125(3) 0.1751(3) 0.048(2) Uiso 1.00 1 c . . .
H10 H 0.2807(4) 0.3172(3) 0.2119(3) 0.049(2) Uiso 1.00 1 c . . .
H11 H 0.3481(4) 0.3685(4) 0.0494(3) 0.052(2) Uiso 1.00 1 c . . .
H12 H 0.4338(4) 0.2680(4) 0.0928(3) 0.052(2) Uiso 1.00 1 c . . .
H13 H 0.4749(4) 0.2626(4) -0.0880(3) 0.047(1) Uiso 1.00 1 c . . .
H14 H 0.3563(4) 0.3403(4) -0.1212(3) 0.047(1) Uiso 1.00 1 c . . .
H15 H 0.4171(4) 0.2113(4) -0.2324(3) 0.050(2) Uiso 1.00 1 c . . .
H16 H 0.3888(4) 0.1282(4) -0.1472(3) 0.050(2) Uiso 1.00 1 c . . .
H17 H 0.2679(4) 0.2794(4) -0.3360(3) 0.055(2) Uiso 1.00 1 c . . .
H18 H 0.2186(4) 0.3590(4) -0.2586(3) 0.055(2) Uiso 1.00 1 c . . .
H19 H 0.0634(4) 0.3441(4) -0.3677(3) 0.055(2) Uiso 1.00 1 c . . .
H20 H 0.0691(4) 0.2278(4) -0.3245(3) 0.055(2) Uiso 1.00 1 c . . .
H21 H -0.1580(4) 0.2929(4) -0.2724(3) 0.059(2) Uiso 1.00 1 c . . .
H22 H -0.1327(4) 0.4026(4) -0.3180(3) 0.059(2) Uiso 1.00 1 c . . .
H23 H -0.1733(5) 0.4600(4) -0.1575(3) 0.055(2) Uiso 1.00 1 c . . .
H24 H -0.2918(5) 0.4320(4) -0.2018(3) 0.055(2) Uiso 1.00 1 c . . .
H25 H -0.1470(4) 0.1077(3) -0.1783(3) 0.051(2) Uiso 1.00 1 c . . .
H26 H -0.2098(4) 0.0705(3) -0.2661(3) 0.051(2) Uiso 1.00 1 c . . .
H27 H -0.0357(4) -0.0597(4) -0.2816(3) 0.050(2) Uiso 1.00 1 c . . .
H28 H 0.0014(4) 0.0517(4) -0.3015(3) 0.050(2) Uiso 1.00 1 c . . .
H29 H -0.2110(4) -0.0136(4) 0.2363(3) 0.052(2) Uiso 1.00 1 c . . .
H30 H -0.1847(4) 0.0966(4) 0.2569(3) 0.052(2) Uiso 1.00 1 c . . .
H31 H -0.2315(4) 0.1584(4) 0.0986(3) 0.055(2) Uiso 1.00 1 c . . .
H32 H -0.3449(4) 0.1118(4) 0.1491(3) 0.054(2) Uiso 1.00 1 c . . .
H33 H -0.4193(4) 0.0895(4) -0.0039(3) 0.052(2) Uiso 1.00 1 c . . .
H34 H -0.3092(4) 0.1385(4) -0.0571(3) 0.052(2) Uiso 1.00 1 c . . .
H35 H -0.3607(4) -0.0589(4) -0.0821(3) 0.057(2) Uiso 1.00 1 c . . .
H36 H -0.3780(4) 0.0361(4) -0.1622(3) 0.057(2) Uiso 1.00 1 c . . .
